data_7018930
loop_
_publ_author_name
'Yin, Wenlong'
'Feng, Kai'
'He, Ran'
'Mei, Dajiang'
'Lin, Zheshuai'
'Yao, Jiyong'
'Wu, Yicheng'

_publ_section_title
;
 BaGa(2)MQ(6) (M = Si, Ge; Q = S, Se): a new series of promising IR
 nonlinear optical materials.
;
_journal_issue 18
_journal_name_full 'Dalton transactions (Cambridge, England : 2003)'
_journal_page_first 5653
_journal_page_last 5661
_journal_paper_doi 10.1039/c2dt12493a
_journal_volume 41
_journal_year 2012
_chemical_formula_sum 'Ba Ga2 Ge Se6'
_chemical_formula_weight 823.13
_space_group_IT_number 146
_symmetry_cell_setting trigonal
_symmetry_space_group_name_Hall 'R 3'
_symmetry_space_group_name_H-M 'R 3 :H'
_atom_sites_solution_primary direct
_atom_sites_solution_secondary difmap
_audit_creation_method SHELXL-97
_audit_update_record
;
2011-11-05 # Formatted by publCIF
;
_cell_angle_alpha 90.00
_cell_angle_beta 90.00
_cell_angle_gamma 120.00
_cell_formula_units_Z 3
_cell_length_a 10.0075(14)
_cell_length_b 10.0075(14)
_cell_length_c 9.0903(18)
_cell_measurement_reflns_used 1185
_cell_measurement_temperature 93(2)
_cell_measurement_theta_max 30.9
_cell_measurement_theta_min 3.3
_cell_volume 788.4(2)
_computing_cell_refinement 'CrystalClear (Rigaku Inc., 2008)'
_computing_data_collection 'CrystalClear (Rigaku Inc., 2008)'
_computing_data_reduction 'CrystalClear (Rigaku Inc., 2008)'
_computing_molecular_graphics 'SHELXL-97 (Sheldrick, 1997)'
_computing_publication_material 'SHELXL-97 (Sheldrick, 1997)'
_computing_structure_refinement 'SHELXL-97 (Sheldrick, 1997)'
_computing_structure_solution 'SHELXS-97 (Sheldrick, 1990)'
_diffrn_ambient_temperature 93(2)
_diffrn_measured_fraction_theta_full 1.000
_diffrn_measured_fraction_theta_max 1.000
_diffrn_measurement_device_type 'Rigaku AFC10 diffractometer'
_diffrn_measurement_method '\f and \w scan'
_diffrn_radiation_monochromator 'Graphite Monochromator'
_diffrn_radiation_source 'Rotating Anode'
_diffrn_radiation_type MoK\a
_diffrn_radiation_wavelength 0.71073
_diffrn_reflns_av_R_equivalents 0.0416
_diffrn_reflns_av_sigmaI/netI 0.0617
_diffrn_reflns_limit_h_max 11
_diffrn_reflns_limit_h_min -14
_diffrn_reflns_limit_k_max 14
_diffrn_reflns_limit_k_min -9
_diffrn_reflns_limit_l_max 13
_diffrn_reflns_limit_l_min -13
_diffrn_reflns_number 2532
_diffrn_reflns_theta_full 30.87
_diffrn_reflns_theta_max 30.87
_diffrn_reflns_theta_min 3.25
_exptl_absorpt_coefficient_mu 32.301
_exptl_absorpt_correction_T_max 0.126
_exptl_absorpt_correction_T_min 0.041
_exptl_absorpt_correction_type numerical
_exptl_absorpt_process_details 'face indexed'
_exptl_crystal_colour orange
_exptl_crystal_density_diffrn 5.201
_exptl_crystal_density_method 'not measured'
_exptl_crystal_description Block
_exptl_crystal_F_000 1062
_exptl_crystal_size_max 0.1540
_exptl_crystal_size_mid 0.1340
_exptl_crystal_size_min 0.0880
_refine_diff_density_max 1.848
_refine_diff_density_min -1.295
_refine_diff_density_rms 0.266
_refine_ls_abs_structure_details 'Flack H D (1983), Acta Cryst. A39, 876-881'
_refine_ls_abs_structure_Flack 0.00(3)
_refine_ls_extinction_coef 0.00282(6)
_refine_ls_extinction_expression Fc^*^=kFc[1+0.001xFc^2^\l^3^/sin(2\q)]^-1/4^
_refine_ls_extinction_method SHELXL
_refine_ls_goodness_of_fit_ref 0.846
_refine_ls_matrix_type full
_refine_ls_number_parameters 33
_refine_ls_number_reflns 1117
_refine_ls_number_restraints 1
_refine_ls_restrained_S_all 0.846
_refine_ls_R_factor_all 0.0288
_refine_ls_R_factor_gt 0.0266
_refine_ls_shift/su_max 0.000
_refine_ls_shift/su_mean 0.000
_refine_ls_structure_factor_coef Fsqd
_refine_ls_weighting_details 'calc w=1/[\s^2^(Fo^2^)+(0.0100P)^2^+0.0000P] where P=(Fo^2^+2Fc^2^)/3'
_refine_ls_weighting_scheme calc
_refine_ls_wR_factor_gt 0.0505
_refine_ls_wR_factor_ref 0.0509
_reflns_number_gt 1019
_reflns_number_total 1117
_reflns_threshold_expression >2sigma(I)
_cod_data_source_file c2dt12493a.txt
_cod_data_source_block BaGa2GeSe6
_cod_original_sg_symbol_H-M R3
_cod_database_code 7018930

loop_
_symmetry_equiv_pos_as_xyz
'x, y, z'
'-y, x-y, z'
'-x+y, -x, z'
'x+2/3, y+1/3, z+1/3'
'-y+2/3, x-y+1/3, z+1/3'
'-x+y+2/3, -x+1/3, z+1/3'
'x+1/3, y+2/3, z+2/3'
'-y+1/3, x-y+2/3, z+2/3'
'-x+y+1/3, -x+2/3, z+2/3'

loop_
_atom_site_label
_atom_site_type_symbol
_atom_site_fract_x
_atom_site_fract_y
_atom_site_fract_z
_atom_site_U_iso_or_equiv
_atom_site_adp_type
_atom_site_occupancy
_atom_site_symmetry_multiplicity
_atom_site_calc_flag
_atom_site_refinement_flags
Ba Ba 1.0000 1.0000 0.99987(11) 0.01975(19) Uani 1 3 d S
Ga Ga 0.95593(8) 0.76799(8) 0.58714(8) 0.00571(15) Uani 0.67 1 d P
Ge Ge 0.95593(8) 0.76799(8) 0.58714(8) 0.00571(15) Uani 0.33 1 d P
Se1 Se 0.75942(8) 0.80535(8) 0.69207(6) 0.00671(15) Uani 1 1 d .
Se2 Se 0.58915(8) 0.85665(7) 0.99271(6) 0.00729(15) Uani 1 1 d .

loop_
_atom_site_aniso_label
_atom_site_aniso_U_11
_atom_site_aniso_U_22
_atom_site_aniso_U_33
_atom_site_aniso_U_23
_atom_site_aniso_U_13
_atom_site_aniso_U_12
Ba 0.0211(3) 0.0211(3) 0.0170(4) 0.000 0.000 0.01056(14)
Ga 0.0070(4) 0.0061(3) 0.0045(3) -0.0006(3) 0.0003(3) 0.0036(3)
Ge 0.0070(4) 0.0061(3) 0.0045(3) -0.0006(3) 0.0003(3) 0.0036(3)
Se1 0.0077(3) 0.0055(3) 0.0067(3) 0.0012(3) 0.0026(3) 0.0032(3)
Se2 0.0113(3) 0.0062(3) 0.0054(3) 0.0002(2) 0.0015(2) 0.0051(3)

loop_
_atom_type_symbol
_atom_type_description
_atom_type_scat_dispersion_real
_atom_type_scat_dispersion_imag
_atom_type_scat_source
Ba Ba -0.3244 2.2819 'International Tables Vol C Tables 4.2.6.8 and 6.1.1.4'
Ga Ga 0.2307 1.6083 'International Tables Vol C Tables 4.2.6.8 and 6.1.1.4'
Ge Ge 0.1547 1.8001 'International Tables Vol C Tables 4.2.6.8 and 6.1.1.4'
Se Se -0.0929 2.2259 'International Tables Vol C Tables 4.2.6.8 and 6.1.1.4'

loop_
_geom_angle_atom_site_label_1
_geom_angle_atom_site_label_2
_geom_angle_atom_site_label_3
_geom_angle
_geom_angle_site_symmetry_1
_geom_angle_site_symmetry_3
Se1 Ba Se1 65.01(2) . 3_675
Se1 Ba Se1 65.01(2) . 2_765
Se1 Ba Se1 65.01(2) 3_675 2_765
Se1 Ba Se2 121.38(3) . 3_675
Se1 Ba Se2 56.366(18) 3_675 3_675
Se1 Ba Se2 89.477(19) 2_765 3_675
Se1 Ba Se2 56.366(17) . .
Se1 Ba Se2 89.477(19) 3_675 .
Se1 Ba Se2 121.38(3) 2_765 .
Se2 Ba Se2 119.968(1) 3_675 .
Se1 Ba Se2 89.477(19) . 2_765
Se1 Ba Se2 121.38(3) 3_675 2_765
Se1 Ba Se2 56.366(17) 2_765 2_765
Se2 Ba Se2 119.968(1) 3_675 2_765
Se2 Ba Se2 119.968(1) . 2_765
Se1 Ba Se2 113.993(18) . 6_565
Se1 Ba Se2 177.483(15) 3_675 6_565
Se1 Ba Se2 116.905(17) 2_765 6_565
Se2 Ba Se2 124.58(3) 3_675 6_565
Se2 Ba Se2 88.09(2) . 6_565
Se2 Ba Se2 60.565(17) 2_765 6_565
Se1 Ba Se2 177.484(15) . 4
Se1 Ba Se2 116.904(17) 3_675 4
Se1 Ba Se2 113.994(18) 2_765 4
Se2 Ba Se2 60.564(17) 3_675 4
Se2 Ba Se2 124.58(3) . 4
Se2 Ba Se2 88.09(2) 2_765 4
Se2 Ba Se2 64.17(3) 6_565 4
Se1 Ba Se2 116.904(17) . 5_665
Se1 Ba Se2 113.993(18) 3_675 5_665
Se1 Ba Se2 177.484(15) 2_765 5_665
Se2 Ba Se2 88.09(2) 3_675 5_665
Se2 Ba Se2 60.564(17) . 5_665
Se2 Ba Se2 124.58(3) 2_765 5_665
Se2 Ba Se2 64.17(3) 6_565 5_665
Se2 Ba Se2 64.17(3) 4 5_665
Se1 Ba Se1 125.37(3) . 4
Se1 Ba Se1 93.41(2) 3_675 4
Se1 Ba Se1 60.421(16) 2_765 4
Se2 Ba Se1 61.634(14) 3_675 4
Se2 Ba Se1 177.09(3) . 4
Se2 Ba Se1 58.649(14) 2_765 4
Se2 Ba Se1 89.02(2) 6_565 4
Se2 Ba Se1 53.573(16) 4 4
Se2 Ba Se1 117.72(3) 5_665 4
Se1 Ba Se1 60.420(16) . 6_565
Se1 Ba Se1 125.37(3) 3_675 6_565
Se1 Ba Se1 93.41(2) 2_765 6_565
Se2 Ba Se1 177.09(3) 3_675 6_565
Se2 Ba Se1 58.648(14) . 6_565
Se2 Ba Se1 61.635(14) 2_765 6_565
Se2 Ba Se1 53.573(16) 6_565 6_565
Se2 Ba Se1 117.72(3) 4 6_565
Se2 Ba Se1 89.02(2) 5_665 6_565
Se1 Ba Se1 119.626(4) 4 6_565
Se1 Ba Se1 93.41(2) . 5_665
Se1 Ba Se1 60.421(16) 3_675 5_665
Se1 Ba Se1 125.37(3) 2_765 5_665
Se2 Ba Se1 58.648(14) 3_675 5_665
Se2 Ba Se1 61.634(14) . 5_665
Se2 Ba Se1 177.09(3) 2_765 5_665
Se2 Ba Se1 117.72(3) 6_565 5_665
Se2 Ba Se1 89.02(2) 4 5_665
Se2 Ba Se1 53.572(16) 5_665 5_665
Se1 Ba Se1 119.625(4) 4 5_665
Se1 Ba Se1 119.624(4) 6_565 5_665
Se1 Ga Se1 107.61(4) 2_765 .
Se1 Ga Se2 118.95(4) 2_765 6_564
Se1 Ga Se2 111.94(4) . 6_564
Se1 Ga Se2 105.28(3) 2_765 7_544
Se1 Ga Se2 110.34(4) . 7_544
Se2 Ga Se2 102.24(3) 6_564 7_544
Ge Se1 Ga 0.00(5) 3_675 3_675
Ge Se1 Ga 102.25(4) 3_675 .
Ga Se1 Ga 102.25(4) 3_675 .
Ge Se1 Ba 90.92(3) 3_675 .
Ga Se1 Ba 90.92(3) 3_675 .
Ga Se1 Ba 90.86(3) . .
Ge Se1 Ba 89.24(2) 3_675 7_444
Ga Se1 Ba 89.24(2) 3_675 7_444
Ga Se1 Ba 142.07(3) . 7_444
Ba Se1 Ba 125.37(3) . 7_444
Ge Se2 Ga 0.00(7) 8_655 8_655
Ge Se2 Ge 104.14(3) 8_655 4_455
Ga Se2 Ge 104.14(3) 8_655 4_455
Ge Se2 Ga 104.14(3) 8_655 4_455
Ga Se2 Ga 104.14(3) 8_655 4_455
Ge Se2 Ga 0.00(4) 4_455 4_455
Ge Se2 Ba 94.27(3) 8_655 .
Ga Se2 Ba 94.27(3) 8_655 .
Ge Se2 Ba 92.84(3) 4_455 .
Ga Se2 Ba 92.84(3) 4_455 .
Ge Se2 Ba 137.90(3) 8_655 7_444
Ga Se2 Ba 137.90(3) 8_655 7_444
Ge Se2 Ba 90.72(3) 4_455 7_444
Ga Se2 Ba 90.72(3) 4_455 7_444
Ba Se2 Ba 124.58(3) . 7_444

loop_
_geom_bond_atom_site_label_1
_geom_bond_atom_site_label_2
_geom_bond_distance
_geom_bond_site_symmetry_2
Ba Se1 3.5679(12) .
Ba Se1 3.5679(12) 3_675
Ba Se1 3.5679(12) 2_765
Ba Se2 3.6151(9) 3_675
Ba Se2 3.6151(9) .
Ba Se2 3.6151(9) 2_765
Ba Se2 3.7540(12) 6_565
Ba Se2 3.7540(12) 4
Ba Se2 3.7540(12) 5_665
Ba Se1 3.7741(9) 4
Ba Se1 3.7742(9) 6_565
Ba Se1 3.7742(9) 5_665
Ga Se1 2.3741(9) 2_765
Ga Se1 2.3774(11) .
Ga Se2 2.3844(11) 6_564
Ga Se2 2.3915(10) 7_544
Se1 Ge 2.3741(9) 3_675
Se1 Ga 2.3741(9) 3_675
Se1 Ba 3.7741(9) 7_444
Se2 Ge 2.3844(10) 8_655
Se2 Ga 2.3844(10) 8_655
Se2 Ge 2.3915(10) 4_455
Se2 Ga 2.3915(10) 4_455
Se2 Ba 3.7540(12) 7_444
